data_1552043
loop_
_publ_author_name
'Yang Li'
'Ying Li'
'Baomin Wang'
'Yi Luo'
'Dawei Yang'
'Peng Tong'
'Jinfeng Zhao'
'Lun Luo'
'Yuhan Zhou'
'Si Chen'
'Fang Cheng'
'Jingping Qu'

_publ_section_title
;
 Ammonia formation by a thiolate-bridged diiron amide complex as a
 nitrogenase mimic
;
_journal_name_full 'Nature Chemistry'
_journal_page_first 320
_journal_page_last 326
_journal_paper_doi 10.1038/nchem.1594
_journal_volume 5
_journal_year 2013
_chemical_formula_sum 'C66 H65 B F24 Fe2 N2 O2 S2'
_chemical_formula_weight 1560.83
_space_group_IT_number 2
_space_group_name_Hall '-P 1'
_space_group_name_H-M_alt 'P -1'
_symmetry_cell_setting triclinic
_symmetry_space_group_name_H-M 'P -1'
_atom_sites_solution_hydrogens geom
_atom_sites_solution_primary direct
_atom_sites_solution_secondary difmap
_cell_angle_alpha 113.607(2)
_cell_angle_beta 96.424(2)
_cell_angle_gamma 108.902(2)
_cell_formula_units_Z 2
_cell_length_a 13.0962(3)
_cell_length_b 17.5004(4)
_cell_length_c 19.4221(4)
_cell_measurement_temperature 293(2)
_cell_volume 3705.95(18)
_computing_cell_refinement 'Bruker SMART'
_computing_data_collection 'Bruker SMART'
_computing_data_reduction 'Bruker SMART'
_computing_molecular_graphics 'SHELXS-97 (Sheldrick, 1990)'
_computing_publication_material 'SHELXS-97 (Sheldrick, 1990)'
_computing_structure_refinement 'SHELXL-97 (Sheldrick, 1997)'
_computing_structure_solution 'SHELXS-97 (Sheldrick, 1990)'
_diffrn_ambient_temperature 293(2)
_diffrn_measured_fraction_theta_full 0.993
_diffrn_measured_fraction_theta_max 0.993
_diffrn_measurement_device_type 'CCD area detector'
_diffrn_measurement_method 'phi and omega scans'
_diffrn_radiation_monochromator graphite
_diffrn_radiation_source 'fine-focus sealed tube'
_diffrn_radiation_type MoK\a
_diffrn_radiation_wavelength 0.71073
_diffrn_reflns_av_R_equivalents 0.1456
_diffrn_reflns_av_sigmaI/netI 0.1630
_diffrn_reflns_limit_h_max 15
_diffrn_reflns_limit_h_min -15
_diffrn_reflns_limit_k_max 20
_diffrn_reflns_limit_k_min -20
_diffrn_reflns_limit_l_max 20
_diffrn_reflns_limit_l_min -23
_diffrn_reflns_number 29166
_diffrn_reflns_theta_full 25.00
_diffrn_reflns_theta_max 25.00
_diffrn_reflns_theta_min 2.34
_exptl_absorpt_coefficient_mu 0.550
_exptl_absorpt_correction_type none
_exptl_crystal_colour black
_exptl_crystal_density_diffrn 1.399
_exptl_crystal_density_method 'not measured'
_exptl_crystal_description block
_exptl_crystal_F_000 1592
_exptl_crystal_size_max 0.52
_exptl_crystal_size_mid 0.38
_exptl_crystal_size_min 0.36
_refine_diff_density_max 0.925
_refine_diff_density_min -0.407
_refine_diff_density_rms 0.084
_refine_ls_extinction_method none
_refine_ls_goodness_of_fit_ref 0.958
_refine_ls_hydrogen_treatment 'riding mode'
_refine_ls_matrix_type full
_refine_ls_number_parameters 1088
_refine_ls_number_reflns 12965
_refine_ls_number_restraints 464
_refine_ls_restrained_S_all 0.968
_refine_ls_R_factor_all 0.1395
_refine_ls_R_factor_gt 0.0685
_refine_ls_shift/su_max 0.001
_refine_ls_shift/su_mean 0.000
_refine_ls_structure_factor_coef Fsqd
_refine_ls_weighting_details 'calc w=1/[\s^2^(Fo^2^)+(0.0557P)^2^+0.0000P] where P=(Fo^2^+2Fc^2^)/3'
_refine_ls_weighting_scheme calc
_refine_ls_wR_factor_gt 0.1777
_refine_ls_wR_factor_ref 0.1932
_reflns_number_gt 5539
_reflns_number_total 12965
_reflns_threshold_expression >2sigma(I)
_cod_data_source_file nchem.1594-s6.cif
_cod_data_source_block 1
_cod_depositor_comments
;
The following automatic conversions were performed:

data item '_symmetry_cell_setting' value 'Triclinic' was changed to
'triclinic' in accordance with the built-in table derived from the
CIF Core dictionary named 'cif_core.dic' version 2.4.5 last updated
on 2014-11-21.

Automatic conversion script
Id: cif_fix_values 6909 2019-04-08 15:41:33Z antanas 
;
_cod_original_cell_volume 3705.95(14)
_cod_original_sg_symbol_H-M P-1
_cod_database_code 1552043

loop_
_symmetry_equiv_pos_as_xyz
'x, y, z'
'-x, -y, -z'

loop_
_atom_site_label
_atom_site_type_symbol
_atom_site_fract_x
_atom_site_fract_y
_atom_site_fract_z
_atom_site_U_iso_or_equiv
_atom_site_adp_type
_atom_site_occupancy
_atom_site_symmetry_multiplicity
_atom_site_calc_flag
_atom_site_refinement_flags
_atom_site_disorder_assembly
_atom_site_disorder_group
Fe2 Fe -0.95272(7) -0.73939(5) 1.43119(4) 0.0516(3) Uani 1 1 d . . .
Fe1 Fe -0.86620(7) -0.68564(6) 1.33036(4) 0.0542(3) Uani 1 1 d . . .
S1 S -0.92714(12) -0.60925(10) 1.42727(8) 0.0523(4) Uani 1 1 d . . .
S2 S -0.68923(13) -0.57433(11) 1.39902(9) 0.0699(5) Uani 1 1 d . . .
N1 N -0.8448(4) -0.7588(3) 1.3769(2) 0.0546(12) Uani 1 1 d . . .
H1A H -0.8500 -0.8161 1.3471 0.066 Uiso 1 1 calc R . .
N2 N -0.7938(4) -0.7127(3) 1.4578(2) 0.0592(13) Uani 1 1 d . . .
H2A H -0.7458 -0.6538 1.4783 0.071 Uiso 1 1 calc R . .
H2B H -0.7724 -0.7440 1.4792 0.071 Uiso 1 1 calc R . .
C1 C -1.1281(5) -0.8104(5) 1.4081(4) 0.0746(19) Uani 1 1 d . . .
C2 C -1.0856(5) -0.7375(4) 1.4843(4) 0.0645(17) Uani 1 1 d . . .
C3 C -1.0022(5) -0.7504(5) 1.5248(4) 0.0695(18) Uani 1 1 d . . .
C4 C -0.9957(6) -0.8318(5) 1.4741(4) 0.0760(19) Uani 1 1 d . . .
C5 C -1.0742(6) -0.8677(4) 1.4016(4) 0.0749(19) Uani 1 1 d . . .
C6 C -1.2299(6) -0.8270(6) 1.3502(4) 0.111(3) Uani 1 1 d . . .
H6A H -1.2967 -0.8633 1.3571 0.167 Uiso 1 1 calc R . .
H6B H -1.2257 -0.8586 1.2980 0.167 Uiso 1 1 calc R . .
H6C H -1.2321 -0.7697 1.3587 0.167 Uiso 1 1 calc R . .
C7 C -1.1275(6) -0.6649(5) 1.5179(5) 0.098(2) Uani 1 1 d . . .
H7A H -1.1895 -0.6860 1.5373 0.147 Uiso 1 1 calc R . .
H7B H -1.1520 -0.6503 1.4780 0.147 Uiso 1 1 calc R . .
H7C H -1.0683 -0.6114 1.5600 0.147 Uiso 1 1 calc R . .
C8 C -0.9343(6) -0.6901(6) 1.6110(4) 0.103(3) Uani 1 1 d . . .
H8A H -0.9759 -0.7090 1.6431 0.155 Uiso 1 1 calc R . .
H8B H -0.9206 -0.6276 1.6253 0.155 Uiso 1 1 calc R . .
H8C H -0.8639 -0.6957 1.6185 0.155 Uiso 1 1 calc R . .
C9 C -0.9251(7) -0.8755(5) 1.4954(5) 0.112(3) Uani 1 1 d . . .
H9A H -0.9667 -0.9163 1.5135 0.168 Uiso 1 1 calc R . .
H9B H -0.8581 -0.8293 1.5360 0.168 Uiso 1 1 calc R . .
H9C H -0.9050 -0.9091 1.4502 0.168 Uiso 1 1 calc R . .
C10 C -1.0995(7) -0.9586(5) 1.3334(5) 0.123(3) Uani 1 1 d . . .
H10A H -1.1603 -1.0053 1.3359 0.185 Uiso 1 1 calc R . .
H10B H -1.0340 -0.9720 1.3354 0.185 Uiso 1 1 calc R . .
H10C H -1.1203 -0.9565 1.2854 0.185 Uiso 1 1 calc R . .
C11 C -0.9849(7) -0.6964(6) 1.2396(3) 0.080(2) Uani 1 1 d . . .
C12 C -0.8767(8) -0.6384(5) 1.2481(4) 0.086(2) Uani 1 1 d . . .
C13 C -0.8097(6) -0.6935(6) 1.2303(4) 0.079(2) Uani 1 1 d . . .
C14 C -0.8831(7) -0.7814(5) 1.2149(3) 0.0688(18) Uani 1 1 d . . .
C15 C -0.9906(6) -0.7840(5) 1.2195(3) 0.077(2) Uani 1 1 d . . .
C16 C -1.0823(7) -0.6680(7) 1.2465(5) 0.142(4) Uani 1 1 d . . .
H16A H -1.1218 -0.6806 1.1959 0.213 Uiso 1 1 calc R . .
H16B H -1.0544 -0.6038 1.2814 0.213 Uiso 1 1 calc R . .
H16C H -1.1326 -0.7014 1.2667 0.213 Uiso 1 1 calc R . .
C17 C -0.8333(10) -0.5397(6) 1.2627(5) 0.172(5) Uani 1 1 d . . .
H17A H -0.8494 -0.5383 1.2139 0.258 Uiso 1 1 calc R . .
H17B H -0.7535 -0.5106 1.2864 0.258 Uiso 1 1 calc R . .
H17C H -0.8695 -0.5081 1.2970 0.258 Uiso 1 1 calc R . .
C18 C -0.6929(7) -0.6657(6) 1.2223(4) 0.132(3) Uani 1 1 d . . .
H18A H -0.6956 -0.6783 1.1691 0.198 Uiso 1 1 calc R . .
H18B H -0.6571 -0.6994 1.2363 0.198 Uiso 1 1 calc R . .
H18C H -0.6510 -0.6016 1.2562 0.198 Uiso 1 1 calc R . .
C19 C -0.8549(7) -0.8623(5) 1.1919(4) 0.113(3) Uani 1 1 d . . .
H19A H -0.8707 -0.8935 1.1360 0.170 Uiso 1 1 calc R . .
H19B H -0.8991 -0.9026 1.2094 0.170 Uiso 1 1 calc R . .
H19C H -0.7765 -0.8428 1.2154 0.170 Uiso 1 1 calc R . .
C20 C -1.0934(6) -0.8667(5) 1.1964(4) 0.116(3) Uani 1 1 d . . .
H20A H -1.1286 -0.8936 1.1414 0.174 Uiso 1 1 calc R . .
H20B H -1.1444 -0.8504 1.2252 0.174 Uiso 1 1 calc R . .
H20C H -1.0738 -0.9097 1.2075 0.174 Uiso 1 1 calc R . .
C21 C -0.8043(5) -0.5194(4) 1.5043(3) 0.0516(15) Uani 1 1 d . . .
C22 C -0.7019(5) -0.5043(4) 1.4905(3) 0.0597(16) Uani 1 1 d . . .
C23 C -0.6059(6) -0.4348(4) 1.5500(4) 0.081(2) Uani 1 1 d . . .
H23A H -0.5352 -0.4225 1.5416 0.097 Uiso 1 1 calc R . .
C24 C -0.6191(7) -0.3846(5) 1.6221(4) 0.089(2) Uani 1 1 d . . .
H24A H -0.5555 -0.3385 1.6620 0.107 Uiso 1 1 calc R . .
C25 C -0.7192(7) -0.3997(5) 1.6363(4) 0.086(2) Uani 1 1 d . . .
H25A H -0.7245 -0.3647 1.6855 0.103 Uiso 1 1 calc R . .
C26 C -0.8160(6) -0.4681(4) 1.5772(3) 0.0687(18) Uani 1 1 d . . .
H26A H -0.8864 -0.4792 1.5861 0.082 Uiso 1 1 calc R . .
C31 C -0.4224(4) -0.6969(4) 0.9335(3) 0.0514(15) Uani 1 1 d . . .
C32 C -0.3892(5) -0.6752(4) 1.0119(3) 0.0663(18) Uani 1 1 d . . .
H32A H -0.3995 -0.7218 1.0255 0.080 Uiso 1 1 calc R . .
C33 C -0.3414(6) -0.5858(5) 1.0697(3) 0.081(2) Uani 1 1 d . H .
C34 C -0.3227(6) -0.5143(5) 1.0523(4) 0.084(2) Uani 1 1 d . . .
H34A H -0.2889 -0.4541 1.0915 0.101 Uiso 1 1 calc R . .
C35 C -0.3554(5) -0.5345(4) 0.9755(4) 0.0690(18) Uani 1 1 d . F .
C36 C -0.4055(5) -0.6248(4) 0.9166(3) 0.0577(16) Uani 1 1 d . . .
H36A H -0.4280 -0.6368 0.8649 0.069 Uiso 1 1 calc R . .
C37 C -0.3094(17) -0.5682(11) 1.1531(6) 0.132(5) Uani 1 1 d . . .
C38 C -0.3373(12) -0.4597(6) 0.9526(6) 0.103(3) Uani 1 1 d . . .
C41 C -0.4714(5) -0.8209(4) 0.7804(3) 0.0500(14) Uani 1 1 d . . .
C42 C -0.3675(5) -0.7776(4) 0.7718(3) 0.0567(15) Uani 1 1 d . . .
H42A H -0.3089 -0.7343 0.8165 0.068 Uiso 1 1 calc R . .
C43 C -0.3479(5) -0.7962(4) 0.6996(4) 0.0593(16) Uani 1 1 d U D .
C44 C -0.4315(6) -0.8593(4) 0.6315(4) 0.0670(18) Uani 1 1 d . . .
H44A H -0.4183 -0.8710 0.5830 0.080 Uiso 1 1 calc R . .
C45 C -0.5355(6) -0.9049(4) 0.6372(3) 0.0616(17) Uani 1 1 d . . .
C46 C -0.5552(5) -0.8876(4) 0.7103(3) 0.0537(15) Uani 1 1 d . . .
H46A H -0.6252 -0.9208 0.7125 0.064 Uiso 1 1 calc R . .
C47 C -0.2385(8) -0.7497(7) 0.6939(5) 0.109(3) Uani 1 1 d DU . .
C48 C -0.6288(8) -0.9757(6) 0.5642(4) 0.092(2) Uani 1 1 d . . .
C51 C -0.4471(5) -0.8718(4) 0.8869(3) 0.0495(14) Uani 1 1 d . . .
C52 C -0.5142(5) -0.9608(4) 0.8701(3) 0.0554(15) Uani 1 1 d . . .
H52A H -0.5912 -0.9836 0.8483 0.066 Uiso 1 1 calc R . .
C53 C -0.4702(5) -1.0160(4) 0.8849(3) 0.0563(15) Uani 1 1 d . E .
C54 C -0.3575(5) -0.9869(4) 0.9155(3) 0.0653(17) Uani 1 1 d . . .
H54A H -0.3285 -1.0247 0.9252 0.078 Uiso 1 1 calc R . .
C55 C -0.2886(5) -0.9006(5) 0.9314(3) 0.0638(17) Uani 1 1 d . C .
C56 C -0.3323(5) -0.8451(4) 0.9167(3) 0.0564(15) Uani 1 1 d . . .
H56A H -0.2831 -0.7872 0.9271 0.068 Uiso 1 1 calc R . .
C57 C -0.1648(7) -0.8661(6) 0.9635(5) 0.093(2) Uani 1 1 d D . .
C58 C -0.5469(7) -1.1105(5) 0.8676(5) 0.088(2) Uani 1 1 d DU . .
C61 C -0.6243(4) -0.8224(3) 0.8653(3) 0.0475(14) Uani 1 1 d . . .
C62 C -0.6704(5) -0.8444(4) 0.9200(3) 0.0524(15) Uani 1 1 d . . .
H62A H -0.6284 -0.8571 0.9525 0.063 Uiso 1 1 calc R . .
C63 C -0.7730(5) -0.8480(4) 0.9277(3) 0.0503(14) Uani 1 1 d . I .
C64 C -0.8393(5) -0.8293(4) 0.8811(3) 0.0595(16) Uani 1 1 d . . .
H64A H -0.9098 -0.8314 0.8863 0.071 Uiso 1 1 calc R . .
C65 C -0.7959(5) -0.8072(4) 0.8267(3) 0.0559(16) Uani 1 1 d . G .
C66 C -0.6909(5) -0.8029(3) 0.8198(3) 0.0514(14) Uani 1 1 d . . .
H66A H -0.6638 -0.7863 0.7834 0.062 Uiso 1 1 calc R . .
C67 C -0.8158(8) -0.8679(6) 0.9880(5) 0.077(2) Uani 1 1 d . . .
C68 C -0.8653(7) -0.7849(7) 0.7752(5) 0.078(2) Uani 1 1 d . . .
C71 C -0.6316(10) -0.8388(8) 1.3665(7) 0.173(5) Uani 1 1 d D . .
H71A H -0.5905 -0.8002 1.4213 0.207 Uiso 1 1 calc R . .
H71B H -0.6252 -0.8013 1.3402 0.207 Uiso 1 1 calc R . .
C72 C -0.5912(13) -0.9092(13) 1.3299(11) 0.245(9) Uani 1 1 d D . .
H72A H -0.5575 -0.8992 1.2906 0.294 Uiso 1 1 calc R . .
H72B H -0.5334 -0.9046 1.3691 0.294 Uiso 1 1 calc R . .
C73 C -0.6755(16) -0.9951(10) 1.2956(11) 0.234(10) Uani 1 1 d D . .
H73A H -0.6907 -1.0236 1.2391 0.281 Uiso 1 1 calc R . .
H73B H -0.6567 -1.0336 1.3147 0.281 Uiso 1 1 calc R . .
C74 C -0.7639(11) -0.9791(7) 1.3178(8) 0.164(5) Uani 1 1 d D . .
H74A H -0.7859 -1.0074 1.3508 0.197 Uiso 1 1 calc R . .
H74B H -0.8268 -1.0079 1.2717 0.197 Uiso 1 1 calc R . .
C83 C -0.5443(14) -0.5973(11) 1.7026(7) 0.243(8) Uani 1 1 d D . .
H83A H -0.4894 -0.5362 1.7389 0.292 Uiso 1 1 calc R A 1
H83B H -0.6017 -0.6160 1.7269 0.292 Uiso 1 1 calc R A 1
C84 C -0.5933(12) -0.6013(8) 1.6295(9) 0.230(8) Uani 1 1 d D J .
H84A H -0.6536 -0.5805 1.6338 0.276 Uiso 1 1 calc R B 1
H84B H -0.5371 -0.5647 1.6141 0.276 Uiso 1 1 calc R B 1
B1 B -0.4929(5) -0.8053(4) 0.8655(3) 0.0491(17) Uani 1 1 d . . .
O1 O -0.7421(6) -0.8883(4) 1.3576(4) 0.1195(19) Uani 1 1 d . . .
F10 F -0.7261(5) -0.9692(4) 0.5700(3) 0.165(3) Uani 1 1 d . . .
F11 F -0.6453(5) -1.0593(3) 0.5507(3) 0.148(2) Uani 1 1 d . . .
F12 F -0.6110(4) -0.9721(3) 0.5013(2) 0.1131(16) Uani 1 1 d . . .
F4 F -0.1227(15) -0.7840(12) 1.0253(15) 0.139(10) Uani 0.50(3) 1 d PDU C 1
F5 F -0.1086(15) -0.859(3) 0.9149(12) 0.147(10) Uani 0.50(3) 1 d PDU C 1
F6 F -0.1333(12) -0.9140(15) 0.9934(18) 0.127(8) Uani 0.50(3) 1 d PDU C 1
F7 F -0.2151(8) -0.7907(8) 0.6261(5) 0.141(4) Uani 0.618(8) 1 d PDU D 1
F8 F -0.2134(9) -0.6660(7) 0.7045(9) 0.156(4) Uani 0.618(8) 1 d PDU D 1
F9 F -0.1517(6) -0.7404(9) 0.7468(6) 0.133(3) Uani 0.618(8) 1 d PDU D 1
F13 F -0.6366(10) -1.1100(7) 0.9008(8) 0.145(4) Uani 0.620(12) 1 d PDU E 1
F14 F -0.5060(10) -1.1556(8) 0.8906(11) 0.200(9) Uani 0.620(12) 1 d PDU E 1
F15 F -0.6058(11) -1.1631(6) 0.7932(4) 0.123(4) Uani 0.620(12) 1 d PDU E 1
F16 F -0.277(2) -0.465(2) 0.900(2) 0.155(10) Uani 0.47(2) 1 d PU F 1
F17 F -0.4352(19) -0.4676(19) 0.9150(19) 0.151(10) Uani 0.47(2) 1 d PU F 1
F18 F -0.291(4) -0.3828(15) 1.0086(14) 0.189(15) Uani 0.47(2) 1 d PU F 1
F22 F -0.844(2) -0.7037(10) 0.7982(11) 0.147(10) Uani 0.58(2) 1 d PU G 1
F23 F -0.8513(19) -0.8184(17) 0.7023(7) 0.121(6) Uani 0.58(2) 1 d PU G 1
F24 F -0.9753(10) -0.833(2) 0.7579(16) 0.149(9) Uani 0.58(2) 1 d PU G 1
F1 F -0.341(5) -0.625(3) 1.1631(19) 0.16(2) Uani 0.30(2) 1 d PU H 1
F2 F -0.185(2) -0.522(4) 1.1786(16) 0.181(16) Uani 0.30(2) 1 d PU H 1
F3 F -0.329(5) -0.500(4) 1.1971(15) 0.158(15) Uani 0.30(2) 1 d PU H 1
F19 F -0.9094(8) -0.9458(6) 0.9584(4) 0.127(4) Uani 0.823(14) 1 d PU I 1
F20 F -0.8550(8) -0.8084(6) 1.0323(4) 0.099(3) Uani 0.823(14) 1 d PU I 1
F21 F -0.7412(7) -0.8659(9) 1.0411(6) 0.119(4) Uani 0.823(14) 1 d PU I 1
C81 C -0.5650(18) -0.7190(12) 1.6058(9) 0.380(14) Uani 1 1 d DU J 1
H81C H -0.5197 -0.7339 1.5703 0.456 Uiso 1 1 calc R J 1
H81D H -0.6096 -0.7746 1.6070 0.456 Uiso 1 1 calc R J 1
C82 C -0.4945(15) -0.6573(12) 1.6794(10) 0.323(14) Uani 1 1 d D J 1
H82C H -0.4931 -0.6856 1.7132 0.388 Uiso 1 1 calc R J 1
H82D H -0.4186 -0.6281 1.6778 0.388 Uiso 1 1 calc R J 1
O2 O -0.6329(7) -0.6914(6) 1.5779(4) 0.189(4) Uani 1 1 d D J 1
F4' F -0.1088(15) -0.806(2) 0.943(2) 0.150(10) Uani 0.50(3) 1 d PDU C 2
F5' F -0.1315(13) -0.9333(9) 0.933(3) 0.175(12) Uani 0.50(3) 1 d PDU C 2
F6' F -0.1353(18) -0.832(3) 1.0377(8) 0.197(13) Uani 0.50(3) 1 d PDU C 2
F7' F -0.2475(13) -0.7234(15) 0.6378(10) 0.150(5) Uani 0.382(8) 1 d PDU D 2
F8' F -0.1763(15) -0.6659(11) 0.7551(8) 0.147(5) Uani 0.382(8) 1 d PDU D 2
F9' F -0.1791(14) -0.7960(11) 0.6800(14) 0.148(5) Uani 0.382(8) 1 d PDU D 2
F13' F -0.6534(10) -1.1288(10) 0.8506(13) 0.112(5) Uani 0.380(12) 1 d PDU E 2
F14' F -0.5235(16) -1.1214(11) 0.9284(7) 0.107(5) Uani 0.380(12) 1 d PDU E 2
F15' F -0.5277(18) -1.1704(9) 0.8103(10) 0.126(5) Uani 0.380(12) 1 d PDU E 2
F16' F -0.2275(18) -0.3978(17) 0.980(2) 0.163(9) Uani 0.53(2) 1 d PU F 2
F17' F -0.378(4) -0.4803(10) 0.8856(11) 0.208(15) Uani 0.53(2) 1 d PU F 2
F18' F -0.3756(19) -0.3984(13) 1.0005(15) 0.134(7) Uani 0.53(2) 1 d PU F 2
F22' F -0.924(3) -0.743(3) 0.8136(16) 0.130(10) Uani 0.42(2) 1 d PU G 2
F23' F -0.7993(18) -0.719(2) 0.762(2) 0.127(10) Uani 0.42(2) 1 d PU G 2
F24' F -0.927(3) -0.8469(14) 0.7139(17) 0.142(13) Uani 0.42(2) 1 d PU G 2
F1' F -0.266(2) -0.6203(19) 1.1643(9) 0.194(12) Uani 0.70(2) 1 d PU H 2
F2' F -0.2574(19) -0.4862(13) 1.2041(9) 0.172(9) Uani 0.70(2) 1 d PU H 2
F3' F -0.4077(17) -0.5982(19) 1.1761(8) 0.180(8) Uani 0.70(2) 1 d PU H 2
F19' F -0.799(4) -0.939(3) 0.985(2) 0.098(12) Uani 0.177(14) 1 d PU I 2
F20' F -0.901(4) -0.869(5) 0.995(3) 0.139(16) Uani 0.177(14) 1 d PU I 2
F21' F -0.742(5) -0.797(4) 1.052(3) 0.22(2) Uani 0.177(14) 1 d PU I 2

loop_
_atom_site_aniso_label
_atom_site_aniso_U_11
_atom_site_aniso_U_22
_atom_site_aniso_U_33
_atom_site_aniso_U_23
_atom_site_aniso_U_13
_atom_site_aniso_U_12
Fe2 0.0553(5) 0.0483(5) 0.0525(5) 0.0245(4) 0.0095(4) 0.0229(4)
Fe1 0.0583(6) 0.0537(5) 0.0463(5) 0.0206(4) 0.0101(4) 0.0227(4)
S1 0.0550(9) 0.0515(9) 0.0526(8) 0.0244(7) 0.0097(7) 0.0255(8)
S2 0.0581(10) 0.0670(11) 0.0671(10) 0.0219(9) 0.0175(8) 0.0166(9)
N1 0.072(3) 0.044(3) 0.044(3) 0.015(2) 0.012(2) 0.026(3)
N2 0.070(3) 0.059(3) 0.057(3) 0.028(2) 0.011(2) 0.037(3)
C1 0.056(4) 0.090(5) 0.083(5) 0.052(4) 0.013(4) 0.022(4)
C2 0.075(4) 0.066(4) 0.071(4) 0.040(4) 0.028(4) 0.038(4)
C3 0.074(5) 0.079(5) 0.065(4) 0.042(4) 0.024(4) 0.030(4)
C4 0.088(5) 0.059(4) 0.095(5) 0.047(4) 0.023(4) 0.033(4)
C5 0.081(5) 0.051(4) 0.085(5) 0.032(4) 0.023(4) 0.017(4)
C6 0.074(5) 0.150(8) 0.105(6) 0.067(6) 0.015(5) 0.033(5)
C7 0.092(5) 0.109(6) 0.136(7) 0.072(5) 0.068(5) 0.059(5)
C8 0.110(6) 0.138(7) 0.066(5) 0.054(5) 0.025(4) 0.046(6)
C9 0.120(7) 0.108(6) 0.168(8) 0.101(6) 0.043(6) 0.068(6)
C10 0.125(7) 0.060(5) 0.138(7) 0.029(5) 0.033(6) 0.004(5)
C11 0.083(6) 0.107(7) 0.049(4) 0.032(4) 0.002(4) 0.047(5)
C12 0.116(7) 0.081(6) 0.052(4) 0.035(4) 0.008(4) 0.029(6)
C13 0.085(5) 0.083(6) 0.054(4) 0.025(4) 0.020(4) 0.026(5)
C14 0.090(5) 0.069(5) 0.040(3) 0.017(3) 0.011(3) 0.036(5)
C15 0.084(6) 0.081(6) 0.045(4) 0.017(4) 0.007(4) 0.030(5)
C16 0.127(7) 0.217(11) 0.105(6) 0.061(7) 0.009(5) 0.122(8)
C17 0.327(15) 0.074(6) 0.115(7) 0.064(6) 0.031(8) 0.064(8)
C18 0.121(7) 0.162(9) 0.080(5) 0.038(5) 0.055(5) 0.034(7)
C19 0.164(8) 0.096(6) 0.070(5) 0.015(4) 0.035(5) 0.070(6)
C20 0.085(6) 0.104(6) 0.072(5) 0.011(4) -0.003(4) -0.017(5)
C21 0.056(4) 0.043(3) 0.054(3) 0.021(3) 0.010(3) 0.022(3)
C22 0.061(4) 0.051(4) 0.061(4) 0.024(3) 0.012(3) 0.020(3)
C23 0.067(5) 0.063(5) 0.080(5) 0.014(4) 0.004(4) 0.019(4)
C24 0.084(6) 0.060(5) 0.082(5) 0.010(4) -0.010(5) 0.019(4)
C25 0.099(6) 0.070(5) 0.065(4) 0.006(4) 0.003(5) 0.044(5)
C26 0.083(5) 0.063(4) 0.058(4) 0.019(3) 0.016(4) 0.041(4)
C31 0.055(4) 0.053(4) 0.045(3) 0.017(3) 0.010(3) 0.028(3)
C32 0.089(5) 0.063(4) 0.046(3) 0.022(3) 0.008(3) 0.036(4)
C33 0.115(6) 0.073(5) 0.038(4) 0.008(4) -0.003(4) 0.047(5)
C34 0.107(6) 0.059(5) 0.056(4) 0.004(4) -0.006(4) 0.036(4)
C35 0.079(5) 0.048(4) 0.071(4) 0.021(4) 0.012(4) 0.027(4)
C36 0.066(4) 0.053(4) 0.043(3) 0.012(3) 0.005(3) 0.027(3)
C37 0.206(18) 0.082(9) 0.076(8) 0.013(7) 0.005(9) 0.063(10)
C38 0.145(10) 0.050(6) 0.078(7) 0.012(5) 0.002(7) 0.029(6)
C41 0.055(4) 0.044(3) 0.048(3) 0.018(3) 0.006(3) 0.023(3)
C42 0.059(4) 0.055(4) 0.057(4) 0.026(3) 0.011(3) 0.025(3)
C43 0.067(4) 0.052(4) 0.064(4) 0.030(3) 0.030(4) 0.023(3)
C44 0.080(5) 0.073(5) 0.057(4) 0.030(4) 0.032(4) 0.037(4)
C45 0.086(5) 0.049(4) 0.042(3) 0.013(3) 0.016(3) 0.030(4)
C46 0.061(4) 0.044(3) 0.052(3) 0.020(3) 0.016(3) 0.018(3)
C47 0.101(5) 0.121(6) 0.116(6) 0.061(5) 0.052(5) 0.044(5)
C48 0.106(7) 0.083(6) 0.051(5) 0.010(4) 0.012(4) 0.025(5)
C51 0.052(4) 0.057(4) 0.043(3) 0.023(3) 0.012(3) 0.028(3)
C52 0.056(4) 0.055(4) 0.050(3) 0.022(3) 0.005(3) 0.023(3)
C53 0.066(4) 0.047(4) 0.056(3) 0.021(3) 0.011(3) 0.028(3)
C54 0.068(5) 0.058(4) 0.074(4) 0.030(3) 0.005(3) 0.035(4)
C55 0.049(4) 0.075(5) 0.073(4) 0.032(4) 0.014(3) 0.036(4)
C56 0.046(4) 0.061(4) 0.061(4) 0.025(3) 0.013(3) 0.025(3)
C57 0.069(6) 0.086(7) 0.130(8) 0.056(7) 0.015(6) 0.035(5)
C58 0.093(5) 0.070(5) 0.103(5) 0.043(4) 0.009(5) 0.037(5)
C61 0.054(4) 0.045(3) 0.037(3) 0.014(3) 0.003(3) 0.023(3)
C62 0.054(4) 0.060(4) 0.042(3) 0.022(3) 0.004(3) 0.026(3)
C63 0.052(4) 0.054(4) 0.045(3) 0.020(3) 0.012(3) 0.025(3)
C64 0.058(4) 0.054(4) 0.059(4) 0.017(3) 0.009(3) 0.028(3)
C65 0.063(4) 0.048(4) 0.049(3) 0.015(3) 0.002(3) 0.028(3)
C66 0.056(4) 0.046(3) 0.048(3) 0.018(3) 0.009(3) 0.022(3)
C67 0.071(6) 0.097(7) 0.072(5) 0.038(5) 0.020(5) 0.046(6)
C68 0.081(6) 0.072(6) 0.075(6) 0.032(5) -0.002(5) 0.035(5)
C71 0.123(10) 0.206(13) 0.183(11) 0.070(10) 0.056(9) 0.081(10)
C72 0.25(2) 0.37(3) 0.29(2) 0.19(2) 0.201(18) 0.25(2)
C73 0.38(3) 0.165(14) 0.225(16) 0.071(13) 0.134(19) 0.195(19)
C74 0.212(13) 0.104(9) 0.197(12) 0.059(8) 0.067(10) 0.098(9)
C83 0.299(19) 0.218(16) 0.134(11) 0.013(10) -0.053(12) 0.137(15)
C84 0.265(17) 0.137(12) 0.225(15) 0.089(11) -0.080(13) 0.051(11)
B1 0.055(4) 0.042(4) 0.043(3) 0.018(3) 0.007(3) 0.017(3)
O1 0.129(5) 0.094(5) 0.160(5) 0.052(4) 0.060(4) 0.076(4)
F10 0.102(4) 0.223(6) 0.069(3) -0.007(3) 0.001(3) 0.052(4)
F11 0.203(6) 0.066(3) 0.089(3) 0.012(3) -0.004(3) -0.003(3)
F12 0.151(4) 0.123(4) 0.042(2) 0.029(2) 0.020(2) 0.042(3)
F4 0.060(8) 0.101(11) 0.19(2) 0.035(10) -0.020(10) 0.017(7)
F5 0.085(9) 0.26(3) 0.190(13) 0.160(18) 0.076(9) 0.098(16)
F6 0.077(7) 0.131(15) 0.176(19) 0.100(14) -0.023(11) 0.030(9)
F7 0.111(6) 0.152(7) 0.111(5) 0.030(6) 0.072(5) 0.022(5)
F8 0.135(6) 0.119(6) 0.182(8) 0.076(6) 0.048(6) 0.005(5)
F9 0.074(5) 0.171(7) 0.146(6) 0.079(6) 0.035(4) 0.033(5)
F13 0.137(7) 0.098(6) 0.131(7) 0.037(6) 0.024(6) -0.006(5)
F14 0.143(9) 0.066(8) 0.32(2) 0.096(10) -0.098(11) 0.006(6)
F15 0.127(7) 0.076(5) 0.090(5) 0.023(4) -0.025(5) -0.010(5)
F16 0.185(19) 0.143(18) 0.22(3) 0.140(18) 0.106(19) 0.082(16)
F17 0.173(14) 0.169(18) 0.20(2) 0.126(18) 0.055(14) 0.125(13)
F18 0.26(4) 0.086(12) 0.133(13) 0.031(10) 0.05(2) 0.00(2)
F22 0.20(2) 0.070(9) 0.124(14) 0.025(8) -0.046(13) 0.063(13)
F23 0.159(14) 0.190(17) 0.057(6) 0.062(8) 0.016(8) 0.120(14)
F24 0.051(7) 0.21(2) 0.22(2) 0.151(18) 0.001(8) 0.046(9)
F1 0.22(5) 0.15(3) 0.056(15) 0.054(17) -0.03(2) 0.03(3)
F2 0.101(18) 0.31(4) 0.069(14) 0.08(2) -0.033(11) 0.04(2)
F3 0.25(4) 0.19(3) 0.032(12) 0.020(16) 0.031(18) 0.14(3)
F19 0.135(8) 0.097(5) 0.111(5) 0.042(4) 0.058(5) 0.003(5)
F20 0.130(8) 0.118(6) 0.071(4) 0.039(4) 0.053(5) 0.073(6)
F21 0.123(6) 0.230(12) 0.104(6) 0.123(8) 0.065(5) 0.120(7)
C81 0.50(3) 0.302(19) 0.245(16) -0.001(13) -0.166(16) 0.30(2)
C82 0.34(2) 0.235(18) 0.236(18) -0.039(14) -0.148(17) 0.201(18)
O2 0.238(8) 0.145(7) 0.112(5) 0.003(5) -0.072(5) 0.105(7)
F4' 0.045(7) 0.138(15) 0.30(3) 0.138(17) 0.032(11) 0.033(9)
F5' 0.071(8) 0.132(12) 0.29(3) 0.061(16) -0.006(14) 0.064(9)
F6' 0.131(13) 0.25(3) 0.125(13) 0.068(18) -0.043(10) 0.02(2)
F7' 0.132(7) 0.159(9) 0.132(8) 0.086(7) 0.053(7) 0.000(7)
F8' 0.115(8) 0.146(8) 0.125(8) 0.053(8) 0.052(7) -0.007(7)
F9' 0.103(7) 0.149(8) 0.161(9) 0.054(8) 0.059(8) 0.033(6)
F13' 0.100(7) 0.068(7) 0.127(9) 0.039(7) -0.018(7) 0.012(6)
F14' 0.141(8) 0.074(7) 0.093(7) 0.062(6) 0.007(6) 0.009(7)
F15' 0.136(9) 0.068(6) 0.118(8) 0.023(6) 0.021(7) 0.006(7)
F16' 0.137(14) 0.113(14) 0.25(3) 0.110(17) 0.058(14) 0.028(11)
F17' 0.42(4) 0.052(8) 0.091(11) 0.035(7) -0.01(2) 0.043(19)
F18' 0.167(16) 0.071(11) 0.180(16) 0.053(11) 0.061(14) 0.071(12)
F22' 0.15(2) 0.21(3) 0.156(15) 0.126(17) 0.082(14) 0.16(2)
F23' 0.099(11) 0.18(2) 0.20(2) 0.16(2) 0.047(12) 0.077(13)
F24' 0.12(2) 0.092(12) 0.135(19) -0.002(13) -0.062(16) 0.053(16)
F1' 0.29(3) 0.225(18) 0.077(6) 0.037(8) -0.037(11) 0.18(2)
F2' 0.21(2) 0.139(9) 0.077(7) 0.002(6) -0.037(11) 0.046(13)
F3' 0.231(18) 0.230(18) 0.094(7) 0.077(9) 0.065(9) 0.103(16)
F19' 0.17(3) 0.14(2) 0.076(18) 0.081(17) 0.072(19) 0.11(2)
F20' 0.10(3) 0.21(4) 0.14(4) 0.09(3) 0.03(3) 0.10(3)
F21' 0.21(4) 0.25(4) 0.13(3) 0.04(3) -0.03(3) 0.10(4)

loop_
_atom_type_symbol
_atom_type_description
_atom_type_scat_dispersion_real
_atom_type_scat_dispersion_imag
_atom_type_scat_source
C C 0.0033 0.0016 'International Tables Vol C Tables 4.2.6.8 and 6.1.1.4'
H H 0.0000 0.0000 'International Tables Vol C Tables 4.2.6.8 and 6.1.1.4'
B B 0.0013 0.0007 'International Tables Vol C Tables 4.2.6.8 and 6.1.1.4'
O O 0.0106 0.0060 'International Tables Vol C Tables 4.2.6.8 and 6.1.1.4'
F F 0.0171 0.0103 'International Tables Vol C Tables 4.2.6.8 and 6.1.1.4'
S S 0.1246 0.1234 'International Tables Vol C Tables 4.2.6.8 and 6.1.1.4'
Fe Fe 0.3463 0.8444 'International Tables Vol C Tables 4.2.6.8 and 6.1.1.4'
N N 0.0061 0.0033 'International Tables Vol C Tables 4.2.6.8 and 6.1.1.4'

loop_
_geom_angle_atom_site_label_1
_geom_angle_atom_site_label_2
_geom_angle_atom_site_label_3
_geom_angle
_geom_angle_site_symmetry_1
_geom_angle_site_symmetry_3
N1 Fe2 N2 42.94(17) . .
N1 Fe2 C3 139.3(2) . .
N2 Fe2 C3 103.9(2) . .
N1 Fe2 C4 108.2(2) . .
N2 Fe2 C4 94.4(2) . .
C3 Fe2 C4 40.0(3) . .
N1 Fe2 C5 106.9(3) . .
N2 Fe2 C5 121.4(3) . .
C3 Fe2 C5 66.3(3) . .
C4 Fe2 C5 39.7(2) . .
N1 Fe2 C1 134.7(3) . .
N2 Fe2 C1 158.8(2) . .
C3 Fe2 C1 65.4(3) . .
C4 Fe2 C1 65.4(3) . .
C5 Fe2 C1 38.2(2) . .
N1 Fe2 C2 172.1(2) . .
N2 Fe2 C2 140.5(2) . .
C3 Fe2 C2 39.2(2) . .
C4 Fe2 C2 66.1(3) . .
C5 Fe2 C2 65.2(3) . .
C1 Fe2 C2 38.6(2) . .
N1 Fe2 S1 93.04(14) . .
N2 Fe2 S1 94.28(15) . .
C3 Fe2 S1 116.4(2) . .
C4 Fe2 S1 156.3(2) . .
C5 Fe2 S1 143.3(2) . .
C1 Fe2 S1 106.8(2) . .
C2 Fe2 S1 93.64(18) . .
N1 Fe2 Fe1 44.96(13) . .
N2 Fe2 Fe1 72.84(14) . .
C3 Fe2 Fe1 167.5(2) . .
C4 Fe2 Fe1 150.7(2) . .
C5 Fe2 Fe1 125.9(2) . .
C1 Fe2 Fe1 121.51(18) . .
C2 Fe2 Fe1 138.92(17) . .
S1 Fe2 Fe1 52.82(5) . .
N1 Fe1 C12 159.8(3) . .
N1 Fe1 C11 138.8(3) . .
C12 Fe1 C11 38.8(3) . .
N1 Fe1 C13 119.8(3) . .
C12 Fe1 C13 40.9(3) . .
C11 Fe1 C13 65.9(3) . .
N1 Fe1 C14 94.7(2) . .
C12 Fe1 C14 65.9(3) . .
C11 Fe1 C14 64.1(3) . .
C13 Fe1 C14 38.8(2) . .
N1 Fe1 C15 103.6(3) . .
C12 Fe1 C15 65.2(3) . .
C11 Fe1 C15 38.0(3) . .
C13 Fe1 C15 65.3(3) . .
C14 Fe1 C15 38.3(2) . .
N1 Fe1 S1 92.47(14) . .
C12 Fe1 S1 107.6(3) . .
C11 Fe1 S1 95.4(2) . .
C13 Fe1 S1 146.9(2) . .
C14 Fe1 S1 155.3(2) . .
C15 Fe1 S1 117.0(2) . .
N1 Fe1 S2 92.00(14) . .
C12 Fe1 S2 91.6(2) . .
C11 Fe1 S2 128.7(3) . .
C13 Fe1 S2 84.4(2) . .
C14 Fe1 S2 115.7(2) . .
C15 Fe1 S2 149.7(2) . .
S1 Fe1 S2 87.61(6) . .
N1 Fe1 Fe2 44.52(14) . .
C12 Fe1 Fe2 150.9(3) . .
C11 Fe1 Fe2 115.4(2) . .
C13 Fe1 Fe2 159.5(2) . .
C14 Fe1 Fe2 121.6(2) . .
C15 Fe1 Fe2 102.4(2) . .
S1 Fe1 Fe2 52.64(5) . .
S2 Fe1 Fe2 106.83(5) . .
C21 S1 Fe2 108.80(18) . .
C21 S1 Fe1 106.7(2) . .
Fe2 S1 Fe1 74.53(5) . .
C22 S2 Fe1 105.4(2) . .
N2 N1 Fe2 70.2(3) . .
N2 N1 Fe1 116.0(3) . .
Fe2 N1 Fe1 90.52(19) . .
N1 N2 Fe2 66.9(3) . .
C5 C1 C2 109.1(6) . .
C5 C1 C6 127.6(7) . .
C2 C1 C6 122.5(7) . .
C5 C1 Fe2 69.5(4) . .
C2 C1 Fe2 70.8(4) . .
C6 C1 Fe2 133.6(5) . .
C1 C2 C3 107.0(6) . .
C1 C2 C7 126.5(6) . .
C3 C2 C7 126.4(6) . .
C1 C2 Fe2 70.6(4) . .
C3 C2 Fe2 67.8(4) . .
C7 C2 Fe2 130.5(5) . .
C2 C3 C4 108.4(6) . .
C2 C3 C8 126.3(7) . .
C4 C3 C8 125.1(7) . .
C2 C3 Fe2 73.0(4) . .
C4 C3 Fe2 70.0(4) . .
C8 C3 Fe2 125.7(5) . .
C3 C4 C5 107.2(6) . .
C3 C4 C9 126.2(7) . .
C5 C4 C9 126.5(7) . .
C3 C4 Fe2 70.0(4) . .
C5 C4 Fe2 71.3(4) . .
C9 C4 Fe2 127.4(5) . .
C1 C5 C4 108.3(6) . .
C1 C5 C10 127.8(7) . .
C4 C5 C10 123.6(7) . .
C1 C5 Fe2 72.2(4) . .
C4 C5 Fe2 69.0(4) . .
C10 C5 Fe2 129.2(5) . .
C15 C11 C12 110.2(7) . .
C15 C11 C16 125.8(8) . .
C12 C11 C16 123.9(9) . .
C15 C11 Fe1 72.8(4) . .
C12 C11 Fe1 69.2(4) . .
C16 C11 Fe1 127.7(5) . .
C11 C12 C13 107.2(7) . .
C11 C12 C17 129.0(9) . .
C13 C12 C17 123.4(9) . .
C11 C12 Fe1 72.0(4) . .
C13 C12 Fe1 71.1(4) . .
C17 C12 Fe1 127.6(5) . .
C14 C13 C12 105.2(7) . .
C14 C13 C18 126.7(8) . .
C12 C13 C18 127.8(8) . .
C14 C13 Fe1 70.7(4) . .
C12 C13 Fe1 68.0(4) . .
C18 C13 Fe1 129.8(5) . .
C15 C14 C13 110.4(7) . .
C15 C14 C19 123.9(7) . .
C13 C14 C19 125.5(8) . .
C15 C14 Fe1 72.3(4) . .
C13 C14 Fe1 70.6(4) . .
C19 C14 Fe1 127.0(4) . .
C11 C15 C14 107.0(7) . .
C11 C15 C20 126.4(8) . .
C14 C15 C20 126.1(8) . .
C11 C15 Fe1 69.2(4) . .
C14 C15 Fe1 69.4(4) . .
C20 C15 Fe1 132.7(5) . .
C22 C21 C26 121.6(5) . .
C22 C21 S1 119.0(4) . .
C26 C21 S1 119.4(5) . .
C21 C22 C23 119.4(6) . .
C21 C22 S2 120.4(4) . .
C23 C22 S2 120.1(5) . .
C24 C23 C22 118.2(7) . .
C25 C24 C23 122.7(7) . .
C24 C25 C26 119.8(7) . .
C25 C26 C21 118.3(6) . .
C36 C31 C32 116.9(5) . .
C36 C31 B1 122.3(5) . .
C32 C31 B1 120.4(5) . .
C33 C32 C31 121.2(6) . .
C34 C33 C32 121.5(6) . .
C34 C33 C37 120.6(8) . .
C32 C33 C37 117.9(9) . .
C35 C34 C33 118.0(6) . .
C34 C35 C36 121.0(6) . .
C34 C35 C38 120.5(7) . .
C36 C35 C38 118.5(6) . .
C31 C36 C35 121.4(5) . .
F1 C37 F2' 127(2) . .
F1 C37 F3 114(4) . .
F2' C37 F3 40(2) . .
F1 C37 F1' 47(4) . .
F2' C37 F1' 112.0(17) . .
F3 C37 F1' 135.7(19) . .
F1 C37 F3' 52(4) . .
F2' C37 F3' 103.4(18) . .
F3 C37 F3' 69(3) . .
F1' C37 F3' 97(2) . .
F1 C37 F2 114(4) . .
F2' C37 F2 58(2) . .
F3 C37 F2 98(3) . .
F1' C37 F2 69(2) . .
F3' C37 F2 145.6(14) . .
F1 C37 C33 116(2) . .
F2' C37 C33 116.6(15) . .
F3 C37 C33 109(2) . .
F1' C37 C33 115.2(13) . .
F3' C37 C33 109.7(14) . .
F2 C37 C33 104.6(15) . .
F17' C38 F18 127.9(16) . .
F17' C38 F17 47(2) . .
F18 C38 F17 108(2) . .
F17' C38 F16 57.4(19) . .
F18 C38 F16 108(2) . .
F17 C38 F16 103.8(17) . .
F17' C38 F16' 111(2) . .
F18 C38 F16' 49.8(15) . .
F17 C38 F16' 136.2(15) . .
F16 C38 F16' 62.7(16) . .
F17' C38 F18' 109(2) . .
F18 C38 F18' 45.6(17) . .
F17 C38 F18' 68.0(14) . .
F16 C38 F18' 138.5(14) . .
F16' C38 F18' 94.4(14) . .
F17' C38 C35 118.3(10) . .
F18 C38 C35 113.3(15) . .
F17 C38 C35 110.6(13) . .
F16 C38 C35 112.3(12) . .
F16' C38 C35 113.0(13) . .
F18' C38 C35 108.4(13) . .
C42 C41 C46 115.5(5) . .
C42 C41 B1 123.1(5) . .
C46 C41 B1 121.1(5) . .
C43 C42 C41 122.8(5) . .
C44 C43 C42 121.2(6) . .
C44 C43 C47 118.2(6) . .
C42 C43 C47 120.6(6) . .
C43 C44 C45 118.1(6) . .
C44 C45 C46 120.9(5) . .
C44 C45 C48 119.9(6) . .
C46 C45 C48 119.1(7) . .
C45 C46 C41 121.5(6) . .
F9' C47 F8 129.1(12) . .
F9' C47 F7' 108.1(12) . .
F8 C47 F7' 53.2(8) . .
F9' C47 F7 52.0(9) . .
F8 C47 F7 103.6(9) . .
F7' C47 F7 58.7(9) . .
F9' C47 F8' 109.1(12) . .
F8 C47 F8' 46.1(8) . .
F7' C47 F8' 97.7(11) . .
F7 C47 F8' 128.1(10) . .
F9' C47 F9 53.6(9) . .
F8 C47 F9 103.3(9) . .
F7' C47 F9 135.3(10) . .
F7 C47 F9 101.3(9) . .
F8' C47 F9 61.6(9) . .
F9' C47 C43 114.6(11) . .
F8 C47 C43 116.4(9) . .
F7' C47 C43 110.9(10) . .
F7 C47 C43 116.5(8) . .
F8' C47 C43 115.1(10) . .
F9 C47 C43 113.8(8) . .
F12 C48 F11 105.0(6) . .
F12 C48 F10 108.1(7) . .
F11 C48 F10 105.7(8) . .
F12 C48 C45 113.9(7) . .
F11 C48 C45 112.4(7) . .
F10 C48 C45 111.2(6) . .
C56 C51 C52 114.7(5) . .
C56 C51 B1 120.5(5) . .
C52 C51 B1 124.5(5) . .
C53 C52 C51 122.2(5) . .
C54 C53 C52 121.5(6) . .
C54 C53 C58 118.7(6) . .
C52 C53 C58 119.9(6) . .
C53 C54 C55 118.2(6) . .
C54 C55 C56 120.6(5) . .
C54 C55 C57 120.3(6) . .
C56 C55 C57 119.1(6) . .
C55 C56 C51 122.9(6) . .
F6' C57 F5 131.6(15) . .
F6' C57 F4' 109.1(14) . .
F5 C57 F4' 39.1(11) . .
F6' C57 F5' 109.0(12) . .
F5 C57 F5' 67.0(11) . .
F4' C57 F5' 104.3(12) . .
F6' C57 F6 63.0(14) . .
F5 C57 F6 107.9(12) . .
F4' C57 F6 131.9(12) . .
F5' C57 F6 48.2(12) . .
F6' C57 F4 41.8(14) . .
F5 C57 F4 105.8(13) . .
F4' C57 F4 71.1(11) . .
F5' C57 F4 136.0(13) . .
F6 C57 F4 101.2(11) . .
F6' C57 C55 111.9(12) . .
F5 C57 C55 114.4(11) . .
F4' C57 C55 112.3(11) . .
F5' C57 C55 110.0(10) . .
F6 C57 C55 114.4(9) . .
F4 C57 C55 112.0(10) . .
F14 C58 F14' 38.9(10) . .
F14 C58 F13' 123.2(12) . .
F14' C58 F13' 107.0(12) . .
F14 C58 F15' 68.8(10) . .
F14' C58 F15' 107.4(11) . .
F13' C58 F15' 108.7(10) . .
F14 C58 F15 108.7(9) . .
F14' C58 F15 136.9(10) . .
F13' C58 F15 62.6(8) . .
F15' C58 F15 49.6(8) . .
F14 C58 F13 103.9(11) . .
F14' C58 F13 73.7(10) . .
F13' C58 F13 37.3(8) . .
F15' C58 F13 135.8(10) . .
F15 C58 F13 98.4(8) . .
F14 C58 C53 118.3(8) . .
F14' C58 C53 108.4(9) . .
F13' C58 C53 115.5(9) . .
F15' C58 C53 109.6(9) . .
F15 C58 C53 113.7(7) . .
F13 C58 C53 111.6(7) . .
C66 C61 C62 115.1(5) . .
C66 C61 B1 122.7(5) . .
C62 C61 B1 121.5(5) . .
C63 C62 C61 123.1(5) . .
C62 C63 C64 121.1(6) . .
C62 C63 C67 121.1(6) . .
C64 C63 C67 117.7(6) . .
C65 C64 C63 117.0(6) . .
C66 C65 C64 121.4(5) . .
C66 C65 C68 120.0(7) . .
C64 C65 C68 118.6(6) . .
C65 C66 C61 122.3(6) . .
F20' C67 F19' 115(3) . .
F20' C67 F21 123(2) . .
F19' C67 F21 55.0(18) . .
F20' C67 F21' 106(4) . .
F19' C67 F21' 106(3) . .
F21 C67 F21' 51(3) . .
F20' C67 F20 44(4) . .
F19' C67 F20 138.0(13) . .
F21 C67 F20 102.3(8) . .
F21' C67 F20 64(3) . .
F20' C67 F19 57(4) . .
F19' C67 F19 65(2) . .
F21 C67 F19 110.4(9) . .
F21' C67 F19 146(3) . .
F20 C67 F19 99.6(9) . .
F20' C67 C63 120(2) . .
F19' C67 C63 107.5(13) . .
F21 C67 C63 115.2(7) . .
F21' C67 C63 101(3) . .
F20 C67 C63 114.4(8) . .
F19 C67 C63 113.3(6) . .
F24' C68 F22 126.9(13) . .
F24' C68 F22' 108.9(16) . .
F22 C68 F22' 55.8(12) . .
F24' C68 F24 52.3(14) . .
F22 C68 F24 110.6(14) . .
F22' C68 F24 62.3(12) . .
F24' C68 F23' 108.5(19) . .
F22 C68 F23' 44.5(12) . .
F22' C68 F23' 99.6(16) . .
F24 C68 F23' 136.6(13) . .
F24' C68 F23 47.8(16) . .
F22 C68 F23 107.5(15) . .
F22' C68 F23 139.6(10) . .
F24 C68 F23 99.5(13) . .
F23' C68 F23 68.2(14) . .
F24' C68 C65 116.8(11) . .
F22 C68 C65 115.9(9) . .
F22' C68 C65 110.9(10) . .
F24 C68 C65 112.5(10) . .
F23' C68 C65 110.8(11) . .
F23 C68 C65 109.4(8) . .
O1 C71 C72 102.9(11) . .
C73 C72 C71 112.3(13) . .
C74 C73 C72 102.7(12) . .
C73 C74 O1 113.6(11) . .
C82 C83 C84 103.0(12) . .
O2 C84 C83 103.2(9) . .
C51 B1 C41 104.4(4) . .
C51 B1 C61 115.2(5) . .
C41 B1 C61 112.7(4) . .
C51 B1 C31 110.5(4) . .
C41 B1 C31 111.6(5) . .
C61 B1 C31 102.6(4) . .
C74 O1 C71 108.2(8) . .
O2 C81 C82 114.8(11) . .
C83 C82 C81 100.8(11) . .
C81 O2 C84 103.4(9) . .

loop_
_geom_bond_atom_site_label_1
_geom_bond_atom_site_label_2
_geom_bond_distance
_geom_bond_site_symmetry_2
Fe2 N1 1.892(5) .
Fe2 N2 1.937(5) .
Fe2 C3 2.055(6) .
Fe2 C4 2.056(7) .
Fe2 C5 2.086(6) .
Fe2 C1 2.121(6) .
Fe2 C2 2.122(6) .
Fe2 S1 2.2260(17) .
Fe2 Fe1 2.6990(11) .
Fe1 N1 1.907(4) .
Fe1 C12 2.082(7) .
Fe1 C11 2.119(6) .
Fe1 C13 2.126(7) .
Fe1 C14 2.127(6) .
Fe1 C15 2.165(6) .
Fe1 S1 2.2314(17) .
Fe1 S2 2.2906(18) .
S1 C21 1.799(6) .
S2 C22 1.772(6) .
N1 N2 1.402(5) .
C1 C5 1.379(9) .
C1 C2 1.403(9) .
C1 C6 1.509(8) .
C2 C3 1.403(8) .
C2 C7 1.488(8) .
C3 C4 1.407(9) .
C3 C8 1.534(9) .
C4 C5 1.408(9) .
C4 C9 1.496(9) .
C5 C10 1.506(9) .
C11 C15 1.396(9) .
C11 C12 1.396(10) .
C11 C16 1.513(10) .
C12 C13 1.471(10) .
C12 C17 1.524(10) .
C13 C14 1.411(9) .
C13 C18 1.494(10) .
C14 C15 1.408(9) .
C14 C19 1.486(9) .
C15 C20 1.480(9) .
C21 C22 1.360(8) .
C21 C26 1.397(8) .
C22 C23 1.397(8) .
C23 C24 1.388(9) .
C24 C25 1.334(9) .
C25 C26 1.396(8) .
C31 C36 1.384(7) .
C31 C32 1.390(7) .
C31 B1 1.668(8) .
C32 C33 1.379(8) .
C33 C34 1.378(9) .
C33 C37 1.503(13) .
C34 C35 1.367(8) .
C35 C36 1.396(7) .
C35 C38 1.503(10) .
C37 F1 1.05(4) .
C37 F2' 1.26(2) .
C37 F3 1.29(4) .
C37 F1' 1.29(2) .
C37 F3' 1.42(3) .
C37 F2 1.48(3) .
C38 F17' 1.20(2) .
C38 F18 1.23(2) .
C38 F17 1.34(2) .
C38 F16 1.35(2) .
C38 F16' 1.37(2) .
C38 F18' 1.39(2) .
C41 C42 1.392(8) .
C41 C46 1.409(7) .
C41 B1 1.636(8) .
C42 C43 1.380(8) .
C43 C44 1.375(8) .
C43 C47 1.442(10) .
C44 C45 1.380(8) .
C45 C46 1.401(8) .
C45 C48 1.504(9) .
C47 F9' 1.272(13) .
C47 F8 1.315(11) .
C47 F7' 1.348(13) .
C47 F7 1.349(10) .
C47 F8' 1.357(13) .
C47 F9 1.365(10) .
C48 F12 1.292(8) .
C48 F11 1.314(9) .
C48 F10 1.329(9) .
C51 C56 1.395(7) .
C51 C52 1.396(7) .
C51 B1 1.636(8) .
C52 C53 1.376(7) .
C53 C54 1.365(8) .
C53 C58 1.503(9) .
C54 C55 1.367(8) .
C55 C56 1.379(8) .
C55 C57 1.490(9) .
C57 F6' 1.272(14) .
C57 F5 1.281(13) .
C57 F4' 1.304(14) .
C57 F5' 1.324(14) .
C57 F6 1.330(12) .
C57 F4 1.330(14) .
C58 F14 1.269(10) .
C58 F14' 1.290(12) .
C58 F13' 1.297(13) .
C58 F15' 1.303(12) .
C58 F15 1.325(10) .
C58 F13 1.403(11) .
C61 C66 1.385(7) .
C61 C62 1.401(7) .
C61 B1 1.647(8) .
C62 C63 1.353(7) .
C63 C64 1.389(7) .
C63 C67 1.468(9) .
C64 C65 1.381(8) .
C65 C66 1.377(8) .
C65 C68 1.522(8) .
C67 F20' 1.13(4) .
C67 F19' 1.30(3) .
C67 F21 1.320(10) .
C67 F21' 1.32(5) .
C67 F20 1.347(11) .
C67 F19 1.350(11) .
C68 F24' 1.194(18) .
C68 F22 1.227(15) .
C68 F22' 1.314(18) .
C68 F24 1.331(15) .
C68 F23' 1.33(2) .
C68 F23 1.358(15) .
C71 O1 1.374(11) .
C71 C72 1.451(13) .
C72 C73 1.371(14) .
C73 C74 1.353(13) .
C74 O1 1.371(11) .
C83 C82 1.365(13) .
C83 C84 1.455(12) .
C84 O2 1.359(11) .
C81 O2 1.304(10) .
C81 C82 1.373(12) .
